data_4068471
loop_
_publ_author_name
'Roering, Andrew J.'
'Maddox, Annalese F.'
'Elrod, L. Taylor'
'Chan, Stephanie M.'
'Ghebreab, Michael B.'
'Donovan, Kyle L.'
'Davidson, Jillian J.'
'Hughes, Russell P.'
'Shalumova, Tamila'
'MacMillan, Samantha N.'
'Tanski, Joseph M.'
'Waterman, Rory'

_publ_section_title
;
 General Preparation of (N3N)ZrX (N3N = N(CH2CH2NSiMe3)33&#x2212;)
 Complexes from a Hydride Surrogate
;
_journal_issue 2
_journal_name_full Organometallics
_journal_page_first 573
_journal_paper_doi 10.1021/om8008684
_journal_volume 28
_journal_year 2009
_chemical_formula_sum 'C21 H51 N4 P Si3 Zr'
_chemical_formula_weight 566.12
_chemical_name_systematic
;

 ?

;
_space_group_IT_number 61
_symmetry_cell_setting orthorhombic
_symmetry_space_group_name_Hall '-P 2ac 2ab'
_symmetry_space_group_name_H-M 'P b c a'
_atom_sites_solution_hydrogens geom
_atom_sites_solution_primary direct
_atom_sites_solution_secondary difmap
_audit_creation_method SHELXL-97
_cell_angle_alpha 90.00
_cell_angle_beta 90.00
_cell_angle_gamma 90.00
_cell_formula_units_Z 8
_cell_length_a 16.8829(9)
_cell_length_b 17.5894(10)
_cell_length_c 20.3466(11)
_cell_measurement_reflns_used 9900
_cell_measurement_temperature 125(2)
_cell_measurement_theta_max 29.99
_cell_measurement_theta_min 2.32
_cell_volume 6042.1(6)
_computing_cell_refinement 'Bruker SMART'
_computing_data_collection 'Bruker SMART'
_computing_data_reduction 'Bruker SAINT'
_computing_molecular_graphics 'Bruker SHELXTL'
_computing_publication_material 'Bruker SHELXTL'
_computing_structure_refinement 'SHELXL-97 (Sheldrick, 1997)'
_computing_structure_solution 'SHELXS-97 (Sheldrick, 1990)'
_diffrn_ambient_temperature 125(2)
_diffrn_measured_fraction_theta_full 0.967
_diffrn_measured_fraction_theta_max 0.967
_diffrn_measurement_device_type 'CCD area detector'
_diffrn_measurement_method 'phi and omega scans'
_diffrn_radiation_monochromator graphite
_diffrn_radiation_source 'fine-focus sealed tube'
_diffrn_radiation_type MoK\a
_diffrn_radiation_wavelength 0.71073
_diffrn_reflns_av_R_equivalents 0.0610
_diffrn_reflns_av_sigmaI/netI 0.0368
_diffrn_reflns_limit_h_max 23
_diffrn_reflns_limit_h_min -23
_diffrn_reflns_limit_k_max 24
_diffrn_reflns_limit_k_min -24
_diffrn_reflns_limit_l_max 28
_diffrn_reflns_limit_l_min -28
_diffrn_reflns_number 81714
_diffrn_reflns_theta_full 30.46
_diffrn_reflns_theta_max 30.46
_diffrn_reflns_theta_min 1.95
_exptl_absorpt_coefficient_mu 0.551
_exptl_absorpt_correction_T_max 0.9730
_exptl_absorpt_correction_T_min 0.8837
_exptl_absorpt_correction_type empirical
_exptl_absorpt_process_details sadabs
_exptl_crystal_colour Yellow
_exptl_crystal_density_diffrn 1.245
_exptl_crystal_density_method 'not measured'
_exptl_crystal_description Block
_exptl_crystal_F_000 2416
_exptl_crystal_size_max 0.23
_exptl_crystal_size_mid 0.13
_exptl_crystal_size_min 0.05
_refine_diff_density_max 0.436
_refine_diff_density_min -0.378
_refine_diff_density_rms 0.069
_refine_ls_extinction_method none
_refine_ls_goodness_of_fit_ref 1.007
_refine_ls_hydrogen_treatment mixed
_refine_ls_matrix_type full
_refine_ls_number_parameters 348
_refine_ls_number_reflns 8889
_refine_ls_number_restraints 0
_refine_ls_restrained_S_all 1.007
_refine_ls_R_factor_all 0.0603
_refine_ls_R_factor_gt 0.0320
_refine_ls_shift/su_max 0.002
_refine_ls_shift/su_mean 0.000
_refine_ls_structure_factor_coef Fsqd
_refine_ls_weighting_details 'calc w=1/[\s^2^(Fo^2^)+(0.0293P)^2^+3.0235P] where P=(Fo^2^+2Fc^2^)/3'
_refine_ls_weighting_scheme calc
_refine_ls_wR_factor_gt 0.0649
_refine_ls_wR_factor_ref 0.0746
_reflns_number_gt 6404
_reflns_number_total 8889
_reflns_threshold_expression >2sigma(I)
_cod_data_source_file om8008684_si_002.cif
_cod_data_source_block (N3N)ZrPHCy
_cod_depositor_comments
;
The following automatic conversions were performed:

'_symmetry_cell_setting' value 'Orthorhombic' changed to
'orthorhombic' according to
/home/saulius/struct/CIF-dictionaries/cif_core.dic dictionary named
'cif_core.dic' version 2.4.2 from 2011-04-26.

Automatic conversion script
Id: cif_fix_values 1715 2011-07-08 13:25:40Z adriana 
;
_cod_original_sg_symbol_H-M Pbca
_cod_database_code 4068471

loop_
_symmetry_equiv_pos_as_xyz
'x, y, z'
'-x+1/2, -y, z+1/2'
'-x, y+1/2, -z+1/2'
'x+1/2, -y+1/2, -z'
'-x, -y, -z'
'x-1/2, y, -z-1/2'
'x, -y-1/2, z-1/2'
'-x-1/2, y-1/2, z'

loop_
_atom_site_label
_atom_site_type_symbol
_atom_site_fract_x
_atom_site_fract_y
_atom_site_fract_z
_atom_site_U_iso_or_equiv
_atom_site_adp_type
_atom_site_occupancy
_atom_site_symmetry_multiplicity
_atom_site_calc_flag
_atom_site_refinement_flags
_atom_site_disorder_assembly
_atom_site_disorder_group
Zr Zr 0.449742(9) 0.262169(9) 0.307943(8) 0.01660(5) Uani 1 1 d . . .
N1 N 0.34851(8) 0.32833(8) 0.31350(7) 0.0204(3) Uani 1 1 d . A .
N2 N 0.44649(9) 0.19507(8) 0.22494(7) 0.0206(3) Uani 1 1 d . A .
N3 N 0.47418(9) 0.19855(9) 0.39088(7) 0.0218(3) Uani 1 1 d . A .
N4 N 0.33493(8) 0.17140(8) 0.32393(7) 0.0206(3) Uani 1 1 d . A .
Si1 Si 0.33718(3) 0.41453(3) 0.35392(3) 0.02568(12) Uani 1 1 d . . .
Si2 Si 0.44777(3) 0.22322(3) 0.14335(2) 0.02415(11) Uani 1 1 d . . .
Si3 Si 0.55790(3) 0.14256(4) 0.40176(3) 0.03131(13) Uani 1 1 d . . .
C1 C 0.27658(11) 0.29043(11) 0.28748(9) 0.0258(4) Uani 1 1 d . . .
H1A H 0.2840 0.2776 0.2405 0.031 Uiso 1 1 calc R A .
H1B H 0.2304 0.3248 0.2913 0.031 Uiso 1 1 calc R . .
C2 C 0.41877(12) 0.11655(10) 0.23770(9) 0.0263(4) Uani 1 1 d . . .
H2A H 0.4546 0.0911 0.2693 0.032 Uiso 1 1 calc R A .
H2B H 0.4188 0.0869 0.1963 0.032 Uiso 1 1 calc R . .
C3 C 0.40307(11) 0.17781(11) 0.42944(9) 0.0241(4) Uani 1 1 d . . .
H3A H 0.3748 0.2243 0.4438 0.029 Uiso 1 1 calc R A .
H3B H 0.4186 0.1486 0.4690 0.029 Uiso 1 1 calc R . .
C4 C 0.26245(10) 0.21855(11) 0.32709(10) 0.0257(4) Uani 1 1 d . A .
H4A H 0.2504 0.2317 0.3733 0.031 Uiso 1 1 calc R . .
H4B H 0.2169 0.1901 0.3088 0.031 Uiso 1 1 calc R . .
C5 C 0.33521(11) 0.12033(11) 0.26581(9) 0.0264(4) Uani 1 1 d . A .
H5A H 0.2982 0.1399 0.2321 0.032 Uiso 1 1 calc R . .
H5B H 0.3175 0.0688 0.2788 0.032 Uiso 1 1 calc R . .
C6 C 0.34951(11) 0.12982(10) 0.38595(9) 0.0254(4) Uani 1 1 d . A .
H6A H 0.3751 0.0804 0.3765 0.031 Uiso 1 1 calc R . .
H6B H 0.2987 0.1199 0.4087 0.031 Uiso 1 1 calc R . .
C7 C 0.23172(13) 0.42637(13) 0.38111(11) 0.0402(5) Uani 1 1 d . A .
H7A H 0.2147 0.3808 0.4050 0.060 Uiso 1 1 calc R . .
H7B H 0.1978 0.4337 0.3426 0.060 Uiso 1 1 calc R . .
H7C H 0.2276 0.4708 0.4100 0.060 Uiso 1 1 calc R . .
C8 C 0.40156(15) 0.41470(14) 0.42894(10) 0.0421(5) Uani 1 1 d . A .
H8A H 0.4552 0.3984 0.4170 0.063 Uiso 1 1 calc R . .
H8B H 0.3796 0.3796 0.4617 0.063 Uiso 1 1 calc R . .
H8C H 0.4035 0.4661 0.4474 0.063 Uiso 1 1 calc R . .
C9 C 0.36374(14) 0.49765(11) 0.30134(11) 0.0365(5) Uani 1 1 d . A .
H9A H 0.4185 0.4924 0.2861 0.055 Uiso 1 1 calc R . .
H9B H 0.3585 0.5446 0.3269 0.055 Uiso 1 1 calc R . .
H9C H 0.3282 0.4997 0.2633 0.055 Uiso 1 1 calc R . .
C10 C 0.52587(14) 0.17150(15) 0.09611(11) 0.0440(6) Uani 1 1 d . A .
H10A H 0.5180 0.1166 0.1009 0.066 Uiso 1 1 calc R . .
H10B H 0.5782 0.1854 0.1131 0.066 Uiso 1 1 calc R . .
H10C H 0.5224 0.1854 0.0496 0.066 Uiso 1 1 calc R . .
C11 C 0.46615(14) 0.32732(12) 0.14055(10) 0.0383(5) Uani 1 1 d . A .
H11A H 0.5213 0.3376 0.1526 0.057 Uiso 1 1 calc R . .
H11B H 0.4307 0.3530 0.1715 0.057 Uiso 1 1 calc R . .
H11C H 0.4561 0.3462 0.0960 0.057 Uiso 1 1 calc R . .
C12 C 0.35033(12) 0.20270(13) 0.10260(10) 0.0368(5) Uani 1 1 d . A .
H12A H 0.3394 0.1480 0.1048 0.055 Uiso 1 1 calc R . .
H12B H 0.3526 0.2187 0.0565 0.055 Uiso 1 1 calc R . .
H12C H 0.3081 0.2306 0.1252 0.055 Uiso 1 1 calc R . .
C13 C 0.61473(16) 0.1685(2) 0.47707(12) 0.0662(9) Uani 1 1 d . A .
H13A H 0.6297 0.2223 0.4750 0.099 Uiso 1 1 calc R . .
H13B H 0.6626 0.1371 0.4798 0.099 Uiso 1 1 calc R . .
H13C H 0.5818 0.1596 0.5160 0.099 Uiso 1 1 calc R . .
C14 C 0.53058(15) 0.03954(14) 0.40962(14) 0.0542(7) Uani 1 1 d . A .
H14A H 0.4872 0.0341 0.4412 0.081 Uiso 1 1 calc R . .
H14B H 0.5766 0.0106 0.4250 0.081 Uiso 1 1 calc R . .
H14C H 0.5137 0.0200 0.3667 0.081 Uiso 1 1 calc R . .
C15 C 0.62277(12) 0.15479(13) 0.32813(10) 0.0320(4) Uani 1 1 d . A .
H15A H 0.6350 0.2088 0.3222 0.048 Uiso 1 1 calc R . .
H15B H 0.5953 0.1357 0.2891 0.048 Uiso 1 1 calc R . .
H15C H 0.6721 0.1263 0.3345 0.048 Uiso 1 1 calc R . .
P P 0.55794(10) 0.37724(11) 0.29774(8) 0.0261(3) Uani 0.641(4) 1 d P A -1
H1 H 0.594(3) 0.356(2) 0.247(2) 0.070(14) Uiso 0.641(4) 1 d P A -1
C21 C 0.6444(2) 0.3776(3) 0.3568(2) 0.0211(8) Uani 0.641(4) 1 d P A -1
H21A H 0.6703 0.3265 0.3559 0.025 Uiso 0.641(4) 1 calc PR A -1
C22 C 0.7036(3) 0.4373(3) 0.3330(3) 0.0214(14) Uani 0.641(4) 1 d P A -1
H22A H 0.6781 0.4879 0.3323 0.026 Uiso 0.641(4) 1 calc PR A -1
H22B H 0.7211 0.4249 0.2878 0.026 Uiso 0.641(4) 1 calc PR A -1
C23 C 0.77656(19) 0.4386(2) 0.38006(15) 0.0298(8) Uani 0.641(4) 1 d P A -1
H23A H 0.8036 0.3887 0.3787 0.036 Uiso 0.641(4) 1 calc PR A -1
H23B H 0.8146 0.4778 0.3651 0.036 Uiso 0.641(4) 1 calc PR A -1
C24 C 0.7511(5) 0.4558(3) 0.4504(4) 0.0299(11) Uani 0.641(4) 1 d P A -1
H24A H 0.7977 0.4538 0.4799 0.036 Uiso 0.641(4) 1 calc PR A -1
H24B H 0.7283 0.5076 0.4528 0.036 Uiso 0.641(4) 1 calc PR A -1
C25 C 0.6905(8) 0.3985(7) 0.4723(6) 0.033(2) Uani 0.641(4) 1 d P A -1
H25A H 0.6724 0.4117 0.5172 0.040 Uiso 0.641(4) 1 calc PR A -1
H25B H 0.7155 0.3477 0.4743 0.040 Uiso 0.641(4) 1 calc PR A -1
C26 C 0.61850(18) 0.3951(2) 0.42627(15) 0.0294(8) Uani 0.641(4) 1 d P A -1
H26A H 0.5815 0.3552 0.4417 0.035 Uiso 0.641(4) 1 calc PR A -1
H26B H 0.5903 0.4444 0.4272 0.035 Uiso 0.641(4) 1 calc PR A -1
P' P 0.57396(15) 0.35140(19) 0.28810(13) 0.0226(5) Uani 0.359(4) 1 d P A -2
H1' H 0.536(4) 0.421(4) 0.267(3) 0.05(2) Uiso 0.359(4) 1 d P A -2
C21' C 0.6191(4) 0.3993(4) 0.3602(4) 0.0227(15) Uani 0.359(4) 1 d P A -2
H21B H 0.5810 0.4380 0.3773 0.027 Uiso 0.359(4) 1 calc PR A -2
C22' C 0.6978(4) 0.4401(4) 0.3416(3) 0.042(5) Uani 0.359(4) 1 d P A -2
H22C H 0.7360 0.4017 0.3253 0.051 Uiso 0.359(4) 1 calc PR A -2
H22D H 0.6873 0.4760 0.3052 0.051 Uiso 0.359(4) 1 calc PR A -2
C23' C 0.7350(4) 0.4826(4) 0.3970(3) 0.0422(19) Uani 0.359(4) 1 d PR A -2
H23C H 0.6976 0.5210 0.4145 0.051 Uiso 0.359(4) 1 calc PR A -2
H23D H 0.7834 0.5090 0.3818 0.051 Uiso 0.359(4) 1 calc PR A -2
C24' C 0.7552(9) 0.4260(5) 0.4492(7) 0.038(3) Uani 0.359(4) 1 d P A -2
H24C H 0.7808 0.4526 0.4864 0.046 Uiso 0.359(4) 1 calc PR A -2
H24D H 0.7938 0.3889 0.4313 0.046 Uiso 0.359(4) 1 calc PR A -2
C25' C 0.6812(15) 0.3827(14) 0.4745(12) 0.037(4) Uani 0.359(4) 1 d P A -2
H25C H 0.6971 0.3432 0.5065 0.045 Uiso 0.359(4) 1 calc PR A -2
H25D H 0.6446 0.4185 0.4966 0.045 Uiso 0.359(4) 1 calc PR A -2
C26' C 0.6396(3) 0.3455(4) 0.4146(3) 0.0270(14) Uani 0.359(4) 1 d P A -2
H26C H 0.6746 0.3053 0.3968 0.032 Uiso 0.359(4) 1 calc PR A -2
H26D H 0.5904 0.3207 0.4300 0.032 Uiso 0.359(4) 1 calc PR A -2

loop_
_atom_site_aniso_label
_atom_site_aniso_U_11
_atom_site_aniso_U_22
_atom_site_aniso_U_33
_atom_site_aniso_U_23
_atom_site_aniso_U_13
_atom_site_aniso_U_12
Zr 0.01489(7) 0.02009(8) 0.01481(7) 0.00050(6) 0.00078(6) -0.00017(6)
N1 0.0187(7) 0.0205(7) 0.0221(7) 0.0015(6) 0.0005(6) 0.0001(6)
N2 0.0230(7) 0.0221(7) 0.0166(7) -0.0002(5) 0.0031(6) -0.0014(6)
N3 0.0200(7) 0.0277(8) 0.0176(7) 0.0015(6) 0.0024(6) 0.0037(6)
N4 0.0201(7) 0.0220(8) 0.0197(7) 0.0000(6) 0.0026(6) -0.0027(6)
Si1 0.0327(3) 0.0211(3) 0.0233(3) 0.0012(2) 0.0048(2) 0.0031(2)
Si2 0.0251(3) 0.0317(3) 0.0157(2) -0.00016(19) 0.0024(2) -0.0015(2)
Si3 0.0274(3) 0.0441(3) 0.0225(3) 0.0052(2) 0.0016(2) 0.0149(2)
C1 0.0204(9) 0.0302(10) 0.0267(9) 0.0004(8) -0.0022(7) 0.0017(8)
C2 0.0361(10) 0.0220(9) 0.0209(9) -0.0028(7) 0.0049(8) -0.0016(8)
C3 0.0253(9) 0.0297(10) 0.0174(9) 0.0032(7) 0.0055(7) 0.0046(8)
C4 0.0166(8) 0.0309(10) 0.0295(10) 0.0004(8) 0.0017(7) -0.0036(7)
C5 0.0314(10) 0.0243(9) 0.0235(9) -0.0034(7) 0.0026(8) -0.0097(8)
C6 0.0289(10) 0.0240(9) 0.0234(9) 0.0057(7) 0.0065(8) -0.0019(7)
C7 0.0453(13) 0.0356(12) 0.0397(12) 0.0026(10) 0.0155(10) 0.0141(10)
C8 0.0553(15) 0.0413(13) 0.0296(11) -0.0060(10) -0.0028(10) 0.0019(11)
C9 0.0464(12) 0.0235(10) 0.0395(12) 0.0041(9) 0.0037(10) -0.0020(9)
C10 0.0441(13) 0.0619(16) 0.0260(11) -0.0032(10) 0.0112(10) 0.0080(11)
C11 0.0516(14) 0.0379(12) 0.0254(10) 0.0065(9) -0.0050(9) -0.0073(10)
C12 0.0365(11) 0.0497(13) 0.0243(10) -0.0008(9) -0.0045(9) -0.0061(10)
C13 0.0472(15) 0.122(3) 0.0298(13) -0.0080(15) -0.0128(11) 0.0432(16)
C14 0.0542(15) 0.0459(14) 0.0624(17) 0.0286(13) 0.0210(13) 0.0282(12)
C15 0.0251(10) 0.0404(12) 0.0305(10) -0.0051(9) 0.0051(8) 0.0048(9)
P 0.0227(6) 0.0298(8) 0.0257(6) 0.0071(5) -0.0052(5) -0.0086(5)
C21 0.0138(19) 0.024(2) 0.0255(16) 0.0018(15) -0.0046(15) 0.0005(13)
C22 0.024(3) 0.025(3) 0.0155(18) 0.0016(17) -0.0030(17) -0.016(2)
C23 0.0237(15) 0.0378(19) 0.0279(16) -0.0017(14) -0.0020(13) -0.0102(14)
C24 0.029(2) 0.037(3) 0.0239(19) -0.005(3) -0.0052(14) -0.010(3)
C25 0.029(3) 0.054(6) 0.017(2) 0.009(3) -0.005(2) -0.013(4)
C26 0.0244(15) 0.041(2) 0.0228(15) 0.0042(14) 0.0005(12) -0.0060(14)
P' 0.0178(9) 0.0282(13) 0.0218(9) -0.0002(9) 0.0006(7) -0.0010(8)
C21' 0.016(4) 0.022(4) 0.031(3) 0.003(3) -0.001(3) -0.002(2)
C22' 0.052(8) 0.051(8) 0.024(6) 0.012(5) 0.002(5) -0.005(6)
C23' 0.048(4) 0.033(4) 0.046(4) 0.000(3) -0.007(3) -0.023(3)
C24' 0.044(5) 0.041(6) 0.030(4) -0.007(6) -0.011(3) -0.015(6)
C25' 0.036(7) 0.043(8) 0.032(5) 0.005(4) 0.007(4) -0.019(5)
C26' 0.027(3) 0.028(3) 0.026(3) 0.001(2) -0.003(2) -0.010(2)

loop_
_atom_type_symbol
_atom_type_description
_atom_type_scat_dispersion_real
_atom_type_scat_dispersion_imag
_atom_type_scat_source
C C 0.0033 0.0016 'International Tables Vol C Tables 4.2.6.8 and 6.1.1.4'
H H 0.0000 0.0000 'International Tables Vol C Tables 4.2.6.8 and 6.1.1.4'
N N 0.0061 0.0033 'International Tables Vol C Tables 4.2.6.8 and 6.1.1.4'
Si Si 0.0817 0.0704 'International Tables Vol C Tables 4.2.6.8 and 6.1.1.4'
P P 0.1023 0.0942 'International Tables Vol C Tables 4.2.6.8 and 6.1.1.4'
Zr Zr -2.9673 0.5597 'International Tables Vol C Tables 4.2.6.8 and 6.1.1.4'

loop_
_geom_angle_atom_site_label_1
_geom_angle_atom_site_label_2
_geom_angle_atom_site_label_3
_geom_angle
N2 Zr N3 111.37(6)
N2 Zr N1 110.15(6)
N3 Zr N1 115.12(6)
N2 Zr N4 73.97(5)
N3 Zr N4 72.93(5)
N1 Zr N4 73.47(5)
N2 Zr P' 103.61(8)
N3 Zr P' 106.69(7)
N1 Zr P' 109.18(9)
N4 Zr P' 177.02(8)
N2 Zr P 112.30(6)
N3 Zr P 109.24(5)
N1 Zr P 98.02(6)
N4 Zr P 171.06(6)
P' Zr P 11.89(4)
C1 N1 Si1 118.14(12)
C1 N1 Zr 113.81(11)
Si1 N1 Zr 127.43(8)
C2 N2 Si2 116.00(12)
C2 N2 Zr 113.50(11)
Si2 N2 Zr 128.40(8)
C3 N3 Si3 116.93(12)
C3 N3 Zr 113.86(11)
Si3 N3 Zr 125.00(8)
C6 N4 C4 112.19(14)
C6 N4 C5 112.32(14)
C4 N4 C5 112.11(14)
C6 N4 Zr 107.09(10)
C4 N4 Zr 106.57(10)
C5 N4 Zr 106.06(10)
N1 Si1 C9 112.73(9)
N1 Si1 C8 108.87(9)
C9 Si1 C8 109.05(11)
N1 Si1 C7 109.96(9)
C9 Si1 C7 108.07(10)
C8 Si1 C7 108.06(11)
N2 Si2 C11 108.24(8)
N2 Si2 C10 111.26(9)
C11 Si2 C10 110.25(11)
N2 Si2 C12 110.94(9)
C11 Si2 C12 108.81(10)
C10 Si2 C12 107.32(11)
N3 Si3 C13 112.64(10)
N3 Si3 C15 108.04(8)
C13 Si3 C15 109.22(12)
N3 Si3 C14 110.99(10)
C13 Si3 C14 107.00(14)
C15 Si3 C14 108.89(11)
N1 C1 C4 108.27(15)
N1 C1 H1A 110.0
C4 C1 H1A 110.0
N1 C1 H1B 110.0
C4 C1 H1B 110.0
H1A C1 H1B 108.4
N2 C2 C5 108.52(15)
N2 C2 H2A 110.0
C5 C2 H2A 110.0
N2 C2 H2B 110.0
C5 C2 H2B 110.0
H2A C2 H2B 108.4
N3 C3 C6 108.11(14)
N3 C3 H3A 110.1
C6 C3 H3A 110.1
N3 C3 H3B 110.1
C6 C3 H3B 110.1
H3A C3 H3B 108.4
N4 C4 C1 108.29(14)
N4 C4 H4A 110.0
C1 C4 H4A 110.0
N4 C4 H4B 110.0
C1 C4 H4B 110.0
H4A C4 H4B 108.4
N4 C5 C2 109.17(14)
N4 C5 H5A 109.8
C2 C5 H5A 109.8
N4 C5 H5B 109.8
C2 C5 H5B 109.8
H5A C5 H5B 108.3
N4 C6 C3 108.72(14)
N4 C6 H6A 109.9
C3 C6 H6A 109.9
N4 C6 H6B 109.9
C3 C6 H6B 109.9
H6A C6 H6B 108.3
Si1 C7 H7A 109.5
Si1 C7 H7B 109.5
H7A C7 H7B 109.5
Si1 C7 H7C 109.5
H7A C7 H7C 109.5
H7B C7 H7C 109.5
Si1 C8 H8A 109.5
Si1 C8 H8B 109.5
H8A C8 H8B 109.5
Si1 C8 H8C 109.5
H8A C8 H8C 109.5
H8B C8 H8C 109.5
Si1 C9 H9A 109.5
Si1 C9 H9B 109.5
H9A C9 H9B 109.5
Si1 C9 H9C 109.5
H9A C9 H9C 109.5
H9B C9 H9C 109.5
Si2 C10 H10A 109.5
Si2 C10 H10B 109.5
H10A C10 H10B 109.5
Si2 C10 H10C 109.5
H10A C10 H10C 109.5
H10B C10 H10C 109.5
Si2 C11 H11A 109.5
Si2 C11 H11B 109.5
H11A C11 H11B 109.5
Si2 C11 H11C 109.5
H11A C11 H11C 109.5
H11B C11 H11C 109.5
Si2 C12 H12A 109.5
Si2 C12 H12B 109.5
H12A C12 H12B 109.5
Si2 C12 H12C 109.5
H12A C12 H12C 109.5
H12B C12 H12C 109.5
Si3 C13 H13A 109.5
Si3 C13 H13B 109.5
H13A C13 H13B 109.5
Si3 C13 H13C 109.5
H13A C13 H13C 109.5
H13B C13 H13C 109.5
Si3 C14 H14A 109.5
Si3 C14 H14B 109.5
H14A C14 H14B 109.5
Si3 C14 H14C 109.5
H14A C14 H14C 109.5
H14B C14 H14C 109.5
Si3 C15 H15A 109.5
Si3 C15 H15B 109.5
H15A C15 H15B 109.5
Si3 C15 H15C 109.5
H15A C15 H15C 109.5
H15B C15 H15C 109.5
C21 P Zr 118.02(15)
C21 P H1 99(2)
Zr P H1 100(2)
C21 P H1' 130(4)
Zr P H1' 110(3)
H1 P H1' 84(4)
C26 C21 C22 110.2(4)
C26 C21 P 111.8(3)
C22 C21 P 107.8(3)
C26 C21 H21A 109.0
C22 C21 H21A 109.0
P C21 H21A 109.0
C21 C22 C23 109.4(4)
C21 C22 H22A 109.8
C23 C22 H22A 109.8
C21 C22 H22B 109.8
C23 C22 H22B 109.8
H22A C22 H22B 108.2
C24 C23 C22 110.9(4)
C24 C23 H23A 109.5
C22 C23 H23A 109.5
C24 C23 H23B 109.5
C22 C23 H23B 109.5
H23A C23 H23B 108.0
C25 C24 C23 109.7(6)
C25 C24 H24A 109.7
C23 C24 H24A 109.7
C25 C24 H24B 109.7
C23 C24 H24B 109.7
H24A C24 H24B 108.2
C24 C25 C26 112.6(7)
C24 C25 H25A 109.1
C26 C25 H25A 109.1
C24 C25 H25B 109.1
C26 C25 H25B 109.1
H25A C25 H25B 107.8
C21 C26 C25 110.5(6)
C21 C26 H26A 109.6
C25 C26 H26A 109.6
C21 C26 H26B 109.6
C25 C26 H26B 109.6
H26A C26 H26B 108.1
C21' P' Zr 118.3(3)
C21' P' H1 123(3)
Zr P' H1 119(3)
C21' P' H1' 92(3)
Zr P' H1' 101(3)
H1 P' H1' 79(4)
C26' C21' C22' 105.8(5)
C26' C21' P' 113.1(6)
C22' C21' P' 111.6(5)
C26' C21' H21B 108.7
C22' C21' H21B 108.7
P' C21' H21B 108.7
C23' C22' C21' 113.9(4)
C23' C22' H22C 108.8
C21' C22' H22C 108.8
C23' C22' H22D 108.8
C21' C22' H22D 108.8
H22C C22' H22D 107.7
C22' C23' C24' 107.4(5)
C22' C23' H23C 110.2
C24' C23' H23C 110.2
C22' C23' H23D 110.2
C24' C23' H23D 110.2
H23C C23' H23D 108.5
C23' C24' C25' 112.2(14)
C23' C24' H24C 109.2
C25' C24' H24C 109.2
C23' C24' H24D 109.2
C25' C24' H24D 109.2
H24C C24' H24D 107.9
C26' C25' C24' 108.1(16)
C26' C25' H25C 110.1
C24' C25' H25C 110.1
C26' C25' H25D 110.1
C24' C25' H25D 110.1
H25C C25' H25D 108.4
C21' C26' C25' 114.8(10)
C21' C26' H26C 108.6
C25' C26' H26C 108.6
C21' C26' H26D 108.6
C25' C26' H26D 108.6
H26C C26' H26D 107.5

loop_
_geom_bond_atom_site_label_1
_geom_bond_atom_site_label_2
_geom_bond_distance
Zr N2 2.0611(14)
Zr N3 2.0664(15)
Zr N1 2.0708(14)
Zr N4 2.5323(14)
Zr P' 2.650(3)
Zr P 2.7343(14)
N1 C1 1.483(2)
N1 Si1 1.7355(16)
N2 C2 1.481(2)
N2 Si2 1.7325(15)
N3 C3 1.480(2)
N3 Si3 1.7369(15)
N4 C6 1.479(2)
N4 C4 1.480(2)
N4 C5 1.485(2)
Si1 C9 1.866(2)
Si1 C8 1.874(2)
Si1 C7 1.876(2)
Si2 C11 1.858(2)
Si2 C10 1.868(2)
Si2 C12 1.877(2)
Si3 C13 1.865(2)
Si3 C15 1.868(2)
Si3 C14 1.877(3)
C1 C4 1.518(3)
C1 H1A 0.9900
C1 H1B 0.9900
C2 C5 1.524(3)
C2 H2A 0.9900
C2 H2B 0.9900
C3 C6 1.521(3)
C3 H3A 0.9900
C3 H3B 0.9900
C4 H4A 0.9900
C4 H4B 0.9900
C5 H5A 0.9900
C5 H5B 0.9900
C6 H6A 0.9900
C6 H6B 0.9900
C7 H7A 0.9800
C7 H7B 0.9800
C7 H7C 0.9800
C8 H8A 0.9800
C8 H8B 0.9800
C8 H8C 0.9800
C9 H9A 0.9800
C9 H9B 0.9800
C9 H9C 0.9800
C10 H10A 0.9800
C10 H10B 0.9800
C10 H10C 0.9800
C11 H11A 0.9800
C11 H11B 0.9800
C11 H11C 0.9800
C12 H12A 0.9800
C12 H12B 0.9800
C12 H12C 0.9800
C13 H13A 0.9800
C13 H13B 0.9800
C13 H13C 0.9800
C14 H14A 0.9800
C14 H14B 0.9800
C14 H14C 0.9800
C15 H15A 0.9800
C15 H15B 0.9800
C15 H15C 0.9800
P C21 1.890(4)
P H1 1.26(5)
P H1' 1.06(7)
C21 C26 1.512(6)
C21 C22 1.529(6)
C21 H21A 1.0000
C22 C23 1.561(5)
C22 H22A 0.9900
C22 H22B 0.9900
C23 C24 1.525(8)
C23 H23A 0.9900
C23 H23B 0.9900
C24 C25 1.504(13)
C24 H24A 0.9900
C24 H24B 0.9900
C25 C26 1.536(12)
C25 H25A 0.9900
C25 H25B 0.9900
C26 H26A 0.9900
C26 H26B 0.9900
P' C21' 1.855(8)
P' H1 0.91(5)
P' H1' 1.45(7)
C21' C26' 1.498(10)
C21' C22' 1.557(9)
C21' H21B 1.0000
C22' C23' 1.4914
C22' H22C 0.9900
C22' H22D 0.9900
C23' C24' 1.495(14)
C23' H23C 0.9900
C23' H23D 0.9900
C24' C25' 1.55(2)
C24' H24C 0.9900
C24' H24D 0.9900
C25' C26' 1.55(2)
C25' H25C 0.9900
C25' H25D 0.9900
C26' H26C 0.9900
C26' H26D 0.9900

loop_
_geom_torsion_atom_site_label_1
_geom_torsion_atom_site_label_2
_geom_torsion_atom_site_label_3
_geom_torsion_atom_site_label_4
_geom_torsion
N2 Zr N1 C1 34.14(13)
N3 Zr N1 C1 -92.78(12)
N4 Zr N1 C1 -31.29(11)
P' Zr N1 C1 147.29(12)
P Zr N1 C1 151.53(12)
N2 Zr N1 Si1 -155.10(9)
N3 Zr N1 Si1 77.97(11)
N4 Zr N1 Si1 139.47(11)
P' Zr N1 Si1 -41.96(12)
P Zr N1 Si1 -37.72(10)
N3 Zr N2 C2 31.23(13)
N1 Zr N2 C2 -97.76(12)
N4 Zr N2 C2 -32.65(12)
P' Zr N2 C2 145.56(13)
P Zr N2 C2 154.11(12)
N3 Zr N2 Si2 -166.11(9)
N1 Zr N2 Si2 64.90(11)
N4 Zr N2 Si2 130.02(11)
P' Zr N2 Si2 -51.78(13)
P Zr N2 Si2 -43.23(12)
N2 Zr N3 C3 -98.39(12)
N1 Zr N3 C3 27.91(14)
N4 Zr N3 C3 -33.88(11)
P' Zr N3 C3 149.21(13)
P Zr N3 C3 136.99(12)
N2 Zr N3 Si3 57.70(11)
N1 Zr N3 Si3 -175.99(9)
N4 Zr N3 Si3 122.21(11)
P' Zr N3 Si3 -54.70(13)
P Zr N3 Si3 -66.91(12)
N2 Zr N4 C6 123.09(12)
N3 Zr N4 C6 4.09(11)
N1 Zr N4 C6 -119.57(11)
P' Zr N4 C6 87.2(13)
P Zr N4 C6 -101.4(3)
N2 Zr N4 C4 -116.66(12)
N3 Zr N4 C4 124.34(12)
N1 Zr N4 C4 0.67(11)
P' Zr N4 C4 -152.5(13)
P Zr N4 C4 18.9(3)
N2 Zr N4 C5 2.96(11)
N3 Zr N4 C5 -116.04(12)
N1 Zr N4 C5 120.30(12)
P' Zr N4 C5 -32.9(13)
P Zr N4 C5 138.5(3)
C1 N1 Si1 C9 -101.49(15)
Zr N1 Si1 C9 88.11(12)
C1 N1 Si1 C8 137.37(14)
Zr N1 Si1 C8 -33.04(13)
C1 N1 Si1 C7 19.16(16)
Zr N1 Si1 C7 -151.24(10)
C2 N2 Si2 C11 169.68(14)
Zr N2 Si2 C11 7.38(14)
C2 N2 Si2 C10 -69.03(16)
Zr N2 Si2 C10 128.67(12)
C2 N2 Si2 C12 50.37(15)
Zr N2 Si2 C12 -111.93(12)
C3 N3 Si3 C13 -80.75(18)
Zr N3 Si3 C13 123.82(14)
C3 N3 Si3 C15 158.52(13)
Zr N3 Si3 C15 3.09(13)
C3 N3 Si3 C14 39.21(16)
Zr N3 Si3 C14 -116.23(13)
Si1 N1 C1 C4 -111.80(15)
Zr N1 C1 C4 59.88(17)
Si2 N2 C2 C5 -104.92(14)
Zr N2 C2 C5 60.02(17)
Si3 N3 C3 C6 -96.95(15)
Zr N3 C3 C6 61.18(16)
C6 N4 C4 C1 144.97(15)
C5 N4 C4 C1 -87.55(17)
Zr N4 C4 C1 28.07(16)
N1 C1 C4 N4 -55.70(19)
C6 N4 C5 C2 -91.30(17)
C4 N4 C5 C2 141.29(16)
Zr N4 C5 C2 25.36(16)
N2 C2 C5 N4 -53.90(19)
C4 N4 C6 C3 -92.23(17)
C5 N4 C6 C3 140.40(15)
Zr N4 C6 C3 24.36(16)
N3 C3 C6 N4 -53.23(19)
N2 Zr P C21 -116.5(2)
N3 Zr P C21 7.6(2)
N1 Zr P C21 127.8(2)
N4 Zr P C21 110.2(3)
P' Zr P C21 -72.0(4)
Zr P C21 C26 -69.4(4)
Zr P C21 C22 169.3(3)
C26 C21 C22 C23 58.4(5)
P C21 C22 C23 -179.3(3)
C21 C22 C23 C24 -58.2(6)
C22 C23 C24 C25 56.5(7)
C23 C24 C25 C26 -55.9(11)
C22 C21 C26 C25 -57.5(6)
P C21 C26 C25 -177.4(5)
C24 C25 C26 C21 56.9(10)
N2 Zr P' C21' -160.6(3)
N3 Zr P' C21' -42.9(4)
N1 Zr P' C21' 82.1(4)
N4 Zr P' C21' -125.2(12)
P Zr P' C21' 61.3(5)
Zr P' C21' C26' 52.8(7)
Zr P' C21' C22' 172.0(4)
C26' C21' C22' C23' -59.1(6)
P' C21' C22' C23' 177.4(3)
C21' C22' C23' C24' 62.3(8)
C22' C23' C24' C25' -59.7(13)
C23' C24' C25' C26' 55.6(19)
C22' C21' C26' C25' 54.7(13)
P' C21' C26' C25' 177.2(12)
C24' C25' C26' C21' -54.7(19)
